data_9007815
loop_
_publ_author_name
'Meetsma, A.'
'Wiegers, G. A.'
'Haange, R. J.'
'de Boer, J. L.'

_publ_section_title
;
 Structure of 2H-TaS2
;
_journal_name_full 'Acta Crystallographica, Section C'
_journal_page_first 1598
_journal_page_last 1599
_journal_paper_doi 10.1107/S0108270190000014
_journal_volume 46
_journal_year 1990
_chemical_formula_structural TaS2
_chemical_formula_sum 'S2 Ta'
_space_group_IT_number 194
_symmetry_space_group_name_Hall '-P 6c 2c'
_symmetry_space_group_name_H-M 'P 63/m m c'
_cell_angle_alpha 90
_cell_angle_beta 90
_cell_angle_gamma 120
_cell_length_a 3.314
_cell_length_b 3.314
_cell_length_c 12.097
_cell_formula_units_Z 2
_cell_volume 115.057
_database_code_amcsd 0010177
_exptl_crystal_density_diffrn 7.074
_cod_original_formula_sum 'Ta S2'
_cod_database_code 9007815
_amcsd_formula_title TaS2

loop_
_space_group_symop_operation_xyz
x,y,z
-x,-x+y,1/2+z
x,x-y,1/2-z
-x+y,-x,1/2-z
x-y,x,1/2+z
-y,-x,z
y,x,-z
y,-x+y,-z
-y,x-y,z
x-y,-y,1/2+z
-x+y,y,1/2-z
x,y,1/2-z
-x,-y,1/2+z
x,x-y,z
-x,-x+y,-z
x-y,x,-z
-x+y,-x,z
y,x,1/2+z
-y,-x,1/2-z
-y,x-y,1/2-z
y,-x+y,1/2+z
-x+y,y,z
x-y,-y,-z
-x,-y,-z

loop_
_atom_site_aniso_label
_atom_site_aniso_U_11
_atom_site_aniso_U_22
_atom_site_aniso_U_33
_atom_site_aniso_U_12
_atom_site_aniso_U_13
_atom_site_aniso_U_23
Ta 0.00340 0.00340 0.00650 0.00170 0.00000 0.00000
S 0.00480 0.00480 0.00680 0.00240 0.00000 0.00000

loop_
_atom_site_label
_atom_site_fract_x
_atom_site_fract_y
_atom_site_fract_z
Ta 0.00000 0.00000 0.25000
S 0.33333 0.66667 0.12120

loop_
_cod_related_entry_id
_cod_related_entry_database
_cod_related_entry_code
1 AMCSD 0010177
